data_7714731
loop_
_publ_author_name
'Sanz-Garrido, Jorge'
'Martin, Avelino'
'Gonz&#xe1;lez-Arellano, Camino'
'Flores, Juan C.'

_publ_section_title
;
 Half-sandwich Ni(II) complexes bearing enantiopure bidentate
 NHC-carboxylate ligands: efficient catalysts for the hydrosilylative
 reduction of acetophenones.
;
_journal_issue 4
_journal_name_full 'Dalton transactions (Cambridge, England : 2003)'
_journal_page_first 1460
_journal_page_last 1468
_journal_paper_doi 10.1039/d3dt03739h
_journal_volume 53
_journal_year 2024
_chemical_formula_moiety 'C25 H24 N2 Ni O2'
_chemical_formula_sum 'C25 H24 N2 Ni O2'
_chemical_formula_weight 443.17
_space_group_crystal_system monoclinic
_space_group_IT_number 14
_space_group_name_Hall '-P 2ybc'
_space_group_name_H-M_alt 'P 1 21/c 1'
_atom_sites_solution_hydrogens geom
_atom_sites_solution_primary dual
_audit_creation_date 2023-09-22
_audit_creation_method
;
Olex2 1.5
(compiled 2023.08.24 svn.re1ec1418 for OlexSys, GUI svn.r6817)
;
_audit_update_record
;
2023-10-23 deposited with the CCDC.	2023-12-15 downloaded from the CCDC.
;
_cell_angle_alpha 90
_cell_angle_beta 105.807(2)
_cell_angle_gamma 90
_cell_formula_units_Z 4
_cell_length_a 12.3904(10)
_cell_length_b 11.4363(9)
_cell_length_c 16.0226(11)
_cell_measurement_reflns_used 7863
_cell_measurement_temperature 200.00
_cell_measurement_theta_max 27.470
_cell_measurement_theta_min 2.571
_cell_volume 2184.6(3)
_computing_cell_refinement 'SAINT V8.40B (?, 2016)'
_computing_data_collection 'Apex3 v2019.11-0 (Bruker, 2019)'
_computing_data_reduction 'SAINT V8.40B (?, 2016)'
_computing_molecular_graphics 'Olex2 1.5 (Dolomanov et al., 2009)'
_computing_publication_material 'Olex2 1.5 (Dolomanov et al., 2009)'
_computing_structure_refinement 'SHELXL 2018/3 (Sheldrick, 2015)'
_computing_structure_solution 'SHELXT 2018/2 (Sheldrick, 2018)'
_diffrn_ambient_temperature 200.00
_diffrn_detector_area_resol_mean 7.4074
_diffrn_measured_fraction_theta_full 0.997
_diffrn_measured_fraction_theta_max 0.997
_diffrn_measurement_device '\k-geometry diffractometer'
_diffrn_measurement_device_type
;
Bruker AXS D8 Venture diffractometer with PhotonIII_C14 charge-integrating and 
photon counting pixel array detector
;
_diffrn_measurement_method 'omega and phi scans'
_diffrn_radiation_collimation 'focusing mirrors'
_diffrn_radiation_monochromator 'multilayer mirror optics'
_diffrn_radiation_type MoK\a
_diffrn_radiation_wavelength 0.71073
_diffrn_reflns_av_R_equivalents 0.1328
_diffrn_reflns_av_unetI/netI 0.0496
_diffrn_reflns_Laue_measured_fraction_full 0.997
_diffrn_reflns_Laue_measured_fraction_max 0.997
_diffrn_reflns_limit_h_max 14
_diffrn_reflns_limit_h_min -14
_diffrn_reflns_limit_k_max 13
_diffrn_reflns_limit_k_min -13
_diffrn_reflns_limit_l_max 19
_diffrn_reflns_limit_l_min -17
_diffrn_reflns_number 48749
_diffrn_reflns_point_group_measured_fraction_full 0.997
_diffrn_reflns_point_group_measured_fraction_max 0.997
_diffrn_reflns_theta_full 25.026
_diffrn_reflns_theta_max 25.026
_diffrn_reflns_theta_min 3.258
_diffrn_source 'microfocus sealed tube'
_diffrn_source_current 1.4
_diffrn_source_power 0.07
_diffrn_source_type 'INCOATEC I\ms 3.0'
_diffrn_source_voltage 50.0
_exptl_absorpt_coefficient_mu 0.911
_exptl_absorpt_correction_T_max 1.0000
_exptl_absorpt_correction_T_min 0.8378
_exptl_absorpt_correction_type multi-scan
_exptl_absorpt_process_details
;
SADABS-2016/2 (Bruker,2016) was used for absorption correction.
wR2(int) was 0.1278 before and 0.0797 after correction.
The Ratio of minimum to maximum transmission is 0.8378.
The \l/2 correction factor is Not present.
;
_exptl_crystal_colour yellow
_exptl_crystal_colour_primary yellow
_exptl_crystal_density_diffrn 1.347
_exptl_crystal_description block
_exptl_crystal_F_000 928
_exptl_crystal_size_max 0.208
_exptl_crystal_size_mid 0.129
_exptl_crystal_size_min 0.044
_refine_diff_density_max 1.692
_refine_diff_density_min -0.943
_refine_diff_density_rms 0.095
_refine_ls_extinction_method none
_refine_ls_goodness_of_fit_ref 1.198
_refine_ls_hydrogen_treatment constr
_refine_ls_matrix_type full
_refine_ls_number_parameters 311
_refine_ls_number_reflns 3855
_refine_ls_number_restraints 228
_refine_ls_restrained_S_all 1.174
_refine_ls_R_factor_all 0.0941
_refine_ls_R_factor_gt 0.0788
_refine_ls_shift/su_max 0.000
_refine_ls_shift/su_mean 0.000
_refine_ls_structure_factor_coef Fsqd
_refine_ls_weighting_details 'w=1/[\s^2^(Fo^2^)+(0.0582P)^2^+7.7195P] where P=(Fo^2^+2Fc^2^)/3'
_refine_ls_weighting_scheme calc
_refine_ls_wR_factor_gt 0.1667
_refine_ls_wR_factor_ref 0.1739
_reflns_Friedel_coverage 0.000
_reflns_number_gt 3231
_reflns_number_total 3855
_reflns_threshold_expression 'I > 2\s(I)'
_cod_data_source_file d3dt03739h2.cif
_cod_data_source_block pgsphgni_0m_a
_cod_depositor_comments 'Adding full bibliography for 7714726--7714736.cif.'
_cod_database_code 7714731
_shelx_shelxl_version_number 2018/3
_shelx_space_group_comment
;
The symmetry employed for this shelxl refinement is uniquely defined
by the following loop, which should always be used as a source of
symmetry information in preference to the above space-group names.
They are only intended as comments.
;
_shelx_estimated_absorpt_t_max 0.961
_shelx_estimated_absorpt_t_min 0.833
_olex2_refinement_description
;
1. Fixed Uiso
 At 1.2 times of:
  All C(H) groups, All C(H,H) groups
 At 1.5 times of:
  All C(H,H,H) groups
2. Uiso/Uaniso restraints and constraints
C21 \\sim C22 \\sim C23 \\sim C24 \\sim C25: within 1.7A with sigma of 0.04 and
sigma for terminal atoms of 0.08 within 1.7A
C31 \\sim C36 \\sim C35 \\sim C34 \\sim C33 \\sim C32: within 1.7A with sigma
of 0.04 and sigma for terminal atoms of 0.08 within 1.7A
Uanis(C31) \\sim Ueq, Uanis(C32) \\sim Ueq, Uanis(C33) \\sim Ueq, Uanis(C34)
\\sim Ueq, Uanis(C35) \\sim Ueq, Uanis(C36) \\sim Ueq: with sigma of 0.1 and
sigma for terminal atoms of 0.2
Uanis(C31) \\sim Ueq, Uanis(C32A) \\sim Ueq, Uanis(C33A) \\sim Ueq, Uanis(C34)
\\sim Ueq, Uanis(C35A) \\sim Ueq, Uanis(C36A) \\sim Ueq: with sigma of 0.1 and
sigma for terminal atoms of 0.2
Uanis(C21) \\sim Ueq, Uanis(C22) \\sim Ueq, Uanis(C23) \\sim Ueq, Uanis(C24)
\\sim Ueq, Uanis(C25) \\sim Ueq: with sigma of 0.1 and sigma for terminal atoms
of 0.2
3. Rigid body (RIGU) restrains
 C31, C34, C32, C33, C35, C36
 with sigma for 1-2 distances of 0.004 and sigma for 1-3 distances of 0.004
 C31, C34, C32A, C33A, C35A, C36A
 with sigma for 1-2 distances of 0.004 and sigma for 1-3 distances of 0.004
4. Others
 Sof(H34A)=Sof(C32A)=Sof(H32A)=Sof(C33A)=Sof(H33A)=Sof(C35A)=Sof(H35A)=
 Sof(C36A)=Sof(H36A)=1-FVAR(1)
 Sof(H34)=Sof(C32)=Sof(H32)=Sof(C33)=Sof(H33)=Sof(C35)=Sof(H35)=Sof(C36)=
 Sof(H36)=FVAR(1)
5.a Ternary CH refined with riding coordinates:
 C5(H5)
5.b Aromatic/amide H refined with riding coordinates:
 C2(H2), C3(H3), C8(H8), C10(H10), C21(H21), C22(H22), C23(H23), C24(H24),
 C25(H25), C34(H34), C34(H34A), C32(H32), C33(H33), C35(H35), C36(H36),
 C32A(H32A), C33A(H33A), C35A(H35A), C36A(H36A)
5.c Idealised Me refined as rotating group:
 C12(H12A,H12B,H12C), C13(H13A,H13B,H13C), C14(H14A,H14B,H14C)
;
_olex2_submission_special_instructions 'No special instructions were received'

loop_
_space_group_symop_operation_xyz
'x, y, z'
'-x, y+1/2, -z+1/2'
'-x, -y, -z'
'x, -y-1/2, z-1/2'

loop_
_atom_site_label
_atom_site_type_symbol
_atom_site_fract_x
_atom_site_fract_y
_atom_site_fract_z
_atom_site_U_iso_or_equiv
_atom_site_adp_type
_atom_site_occupancy
_atom_site_site_symmetry_order
_atom_site_calc_flag
_atom_site_refinement_flags_posn
_atom_site_refinement_flags_adp
_atom_site_refinement_flags_occupancy
_atom_site_disorder_assembly
_atom_site_disorder_group
Ni1 Ni 0.74932(6) 0.33877(6) 0.55723(4) 0.0237(2) Uani 1 1 d . . . . .
O1 O 0.6528(3) 0.2489(3) 0.6032(2) 0.0315(9) Uani 1 1 d . . . . .
O2 O 0.5490(4) 0.0970(4) 0.6148(2) 0.0456(12) Uani 1 1 d . . . . .
N1 N 0.6436(4) 0.1718(4) 0.4335(3) 0.0279(10) Uani 1 1 d . . . . .
N2 N 0.6697(4) 0.3239(4) 0.3648(3) 0.0268(10) Uani 1 1 d . . . . .
C1 C 0.6877(4) 0.2798(4) 0.4464(3) 0.0225(11) Uani 1 1 d . . . . .
C2 C 0.5987(6) 0.1474(5) 0.3455(3) 0.0386(14) Uani 1 1 d . . . . .
H2 H 0.563660 0.076990 0.320599 0.046 Uiso 1 1 calc R U . . .
C3 C 0.6155(5) 0.2445(5) 0.3031(3) 0.0361(14) Uani 1 1 d . . . . .
H3 H 0.593903 0.256052 0.242099 0.043 Uiso 1 1 calc R U . . .
C4 C 0.6099(5) 0.1478(5) 0.5788(3) 0.0284(12) Uani 1 1 d . . . . .
C5 C 0.6373(5) 0.0887(5) 0.5014(3) 0.0321(13) Uani 1 1 d . . . . .
H5 H 0.573644 0.034514 0.475335 0.039 Uiso 1 1 calc R U . . .
C6 C 0.6875(4) 0.4445(4) 0.3467(3) 0.0246(11) Uani 1 1 d . . . . .
C7 C 0.6115(5) 0.5272(5) 0.3601(3) 0.0343(13) Uani 1 1 d . . . . .
C8 C 0.6322(6) 0.6450(6) 0.3486(4) 0.0493(17) Uani 1 1 d . . . . .
H8 H 0.583036 0.702548 0.360427 0.059 Uiso 1 1 calc R U . . .
C9 C 0.7226(6) 0.6793(6) 0.3205(5) 0.058(2) Uani 1 1 d . . . . .
C10 C 0.7921(6) 0.5951(6) 0.3026(4) 0.0494(18) Uani 1 1 d . . . . .
H10 H 0.852176 0.618925 0.280130 0.059 Uiso 1 1 calc R U . . .
C11 C 0.7784(5) 0.4764(5) 0.3158(4) 0.0354(13) Uani 1 1 d . . . . .
C12 C 0.5074(5) 0.4920(7) 0.3855(4) 0.0523(18) Uani 1 1 d . . . . .
H12A H 0.460479 0.442176 0.340196 0.078 Uiso 1 1 calc R U . . .
H12B H 0.465286 0.562103 0.392550 0.078 Uiso 1 1 calc R U . . .
H12C H 0.528941 0.448747 0.440402 0.078 Uiso 1 1 calc R U . . .
C13 C 0.7435(10) 0.8077(7) 0.3082(8) 0.116(4) Uani 1 1 d . . . . .
H13A H 0.676307 0.852682 0.308482 0.174 Uiso 1 1 calc R U . . .
H13B H 0.760997 0.818934 0.252668 0.174 Uiso 1 1 calc R U . . .
H13C H 0.806793 0.834601 0.355534 0.174 Uiso 1 1 calc R U . . .
C14 C 0.8574(6) 0.3856(7) 0.2989(5) 0.0567(19) Uani 1 1 d . . . . .
H14A H 0.816027 0.331076 0.254440 0.085 Uiso 1 1 calc R U . . .
H14B H 0.891261 0.342573 0.352598 0.085 Uiso 1 1 calc R U . . .
H14C H 0.916477 0.423795 0.278771 0.085 Uiso 1 1 calc R U . . .
C21 C 0.8245(9) 0.4307(10) 0.6727(5) 0.079(3) Uani 1 1 d . U . . .
H21 H 0.796611 0.422456 0.722044 0.094 Uiso 1 1 calc R U . . .
C22 C 0.7892(7) 0.5104(7) 0.6104(7) 0.071(2) Uani 1 1 d . U . . .
H22 H 0.737660 0.571805 0.610445 0.085 Uiso 1 1 calc R U . . .
C23 C 0.8409(6) 0.4878(6) 0.5455(4) 0.054(2) Uani 1 1 d . U . . .
H23 H 0.828745 0.528502 0.492030 0.065 Uiso 1 1 calc R U . . .
C24 C 0.9172(6) 0.3904(7) 0.5745(6) 0.061(2) Uani 1 1 d . U . . .
H24 H 0.964498 0.353227 0.544787 0.073 Uiso 1 1 calc R U . . .
C25 C 0.9045(7) 0.3644(8) 0.6559(5) 0.066(2) Uani 1 1 d . U . . .
H25 H 0.946947 0.307464 0.694289 0.079 Uiso 1 1 calc R U . . .
C31 C 0.7425(6) 0.0131(5) 0.5312(4) 0.0436(15) Uani 1 1 d . U . . .
C34 C 0.9297(11) -0.1300(10) 0.5917(7) 0.096(3) Uani 1 1 d . U . . .
H34 H 0.995119 -0.176369 0.612769 0.115 Uiso 0.35(3) 1 calc R U P A 1
H34A H 0.992117 -0.181595 0.607073 0.115 Uiso 0.65(3) 1 calc R U P A 2
C32 C 0.840(2) 0.043(2) 0.583(2) 0.056(6) Uani 0.35(3) 1 d . U P A 1
H32 H 0.848131 0.121025 0.604453 0.067 Uiso 0.35(3) 1 calc R U P A 1
C33 C 0.932(3) -0.029(3) 0.610(2) 0.083(8) Uani 0.35(3) 1 d . U P A 1
H33 H 1.000885 0.003163 0.643864 0.100 Uiso 0.35(3) 1 calc R U P A 1
C35 C 0.831(3) -0.182(3) 0.540(3) 0.096(9) Uani 0.35(3) 1 d . U P A 1
H35 H 0.825737 -0.260725 0.519810 0.115 Uiso 0.35(3) 1 calc R U P A 1
C36 C 0.751(2) -0.1082(18) 0.523(2) 0.041(5) Uani 0.35(3) 1 d . U P A 1
H36 H 0.680319 -0.144166 0.498826 0.049 Uiso 0.35(3) 1 calc R U P A 1
C32A C 0.8463(13) 0.0548(13) 0.5347(19) 0.078(6) Uani 0.65(3) 1 d . U P A 2
H32A H 0.852998 0.131683 0.514254 0.093 Uiso 0.65(3) 1 calc R U P A 2
C33A C 0.9447(18) -0.0118(17) 0.5676(19) 0.098(6) Uani 0.65(3) 1 d . U P A 2
H33A H 1.017140 0.020181 0.573524 0.118 Uiso 0.65(3) 1 calc R U P A 2
C35A C 0.8328(19) -0.1659(16) 0.5924(17) 0.099(6) Uani 0.65(3) 1 d . U P A 2
H35A H 0.827123 -0.239647 0.618144 0.119 Uiso 0.65(3) 1 calc R U P A 2
C36A C 0.733(2) -0.1022(13) 0.5571(13) 0.071(5) Uani 0.65(3) 1 d . U P A 2
H36A H 0.661986 -0.136909 0.551163 0.086 Uiso 0.65(3) 1 calc R U P A 2

loop_
_atom_site_aniso_label
_atom_site_aniso_U_11
_atom_site_aniso_U_22
_atom_site_aniso_U_33
_atom_site_aniso_U_23
_atom_site_aniso_U_13
_atom_site_aniso_U_12
Ni1 0.0305(4) 0.0188(3) 0.0189(3) -0.0020(3) 0.0018(2) -0.0082(3)
O1 0.046(2) 0.0233(19) 0.0263(19) -0.0044(15) 0.0125(17) -0.0121(17)
O2 0.066(3) 0.045(3) 0.030(2) -0.0084(19) 0.021(2) -0.032(2)
N1 0.041(3) 0.020(2) 0.021(2) -0.0042(18) 0.0057(19) -0.007(2)
N2 0.036(2) 0.023(2) 0.020(2) 0.0025(18) 0.0048(18) -0.0066(19)
C1 0.029(3) 0.019(3) 0.020(2) 0.001(2) 0.007(2) -0.002(2)
C2 0.063(4) 0.032(3) 0.018(3) -0.008(2) 0.006(3) -0.016(3)
C3 0.049(4) 0.036(3) 0.023(3) -0.004(2) 0.010(2) -0.012(3)
C4 0.042(3) 0.022(3) 0.020(2) -0.004(2) 0.007(2) -0.012(2)
C5 0.056(4) 0.018(3) 0.022(3) -0.003(2) 0.010(2) -0.014(3)
C6 0.027(3) 0.023(3) 0.020(2) 0.007(2) -0.001(2) -0.001(2)
C7 0.033(3) 0.037(3) 0.027(3) 0.005(2) -0.002(2) 0.006(3)
C8 0.052(4) 0.036(4) 0.048(4) 0.015(3) -0.006(3) 0.014(3)
C9 0.057(4) 0.033(4) 0.066(5) 0.026(3) -0.011(4) -0.004(3)
C10 0.039(4) 0.055(4) 0.051(4) 0.020(3) 0.006(3) -0.017(3)
C11 0.035(3) 0.036(3) 0.034(3) 0.007(3) 0.007(2) -0.004(3)
C12 0.043(4) 0.068(5) 0.050(4) 0.003(4) 0.018(3) 0.011(3)
C13 0.121(9) 0.040(5) 0.170(11) 0.059(6) 0.009(8) -0.005(5)
C14 0.058(4) 0.057(4) 0.064(5) -0.006(4) 0.031(4) -0.001(4)
C21 0.089(7) 0.106(8) 0.041(4) -0.031(5) 0.018(4) -0.065(6)
C22 0.081(6) 0.035(4) 0.104(7) -0.039(4) 0.040(5) -0.035(4)
C23 0.064(4) 0.042(4) 0.044(4) 0.008(3) -0.009(3) -0.046(4)
C24 0.035(4) 0.070(5) 0.085(6) -0.028(4) 0.029(4) -0.029(4)
C25 0.049(4) 0.071(5) 0.054(4) 0.027(4) -0.025(4) -0.032(4)
C31 0.093(4) 0.018(3) 0.021(3) 0.007(2) 0.018(3) 0.005(3)
C34 0.134(7) 0.074(6) 0.078(6) 0.021(5) 0.026(6) 0.060(6)
C32 0.087(9) 0.031(9) 0.046(13) -0.004(9) 0.010(8) 0.019(7)
C33 0.107(12) 0.077(9) 0.062(16) 0.015(10) 0.018(12) 0.052(9)
C35 0.144(13) 0.036(10) 0.11(2) 0.015(12) 0.044(12) 0.044(8)
C36 0.083(9) 0.014(5) 0.046(13) 0.011(7) 0.053(8) 0.000(6)
C32A 0.083(7) 0.046(7) 0.113(17) 0.028(9) 0.042(9) 0.026(5)
C33A 0.100(9) 0.078(8) 0.122(18) 0.026(10) 0.037(11) 0.048(7)
C35A 0.160(10) 0.043(8) 0.087(14) 0.026(9) 0.022(11) 0.032(8)
C36A 0.115(9) 0.036(6) 0.049(10) 0.021(7) 0.000(8) -0.008(6)

loop_
_atom_type_symbol
_atom_type_description
_atom_type_scat_dispersion_real
_atom_type_scat_dispersion_imag
_atom_type_scat_source
C C 0.0033 0.0016 'International Tables Vol C Tables 4.2.6.8 and 6.1.1.4'
H H 0.0000 0.0000 'International Tables Vol C Tables 4.2.6.8 and 6.1.1.4'
N N 0.0061 0.0033 'International Tables Vol C Tables 4.2.6.8 and 6.1.1.4'
Ni Ni 0.3393 1.1124 'International Tables Vol C Tables 4.2.6.8 and 6.1.1.4'
O O 0.0106 0.0060 'International Tables Vol C Tables 4.2.6.8 and 6.1.1.4'

loop_
_geom_angle_atom_site_label_1
_geom_angle_atom_site_label_2
_geom_angle_atom_site_label_3
_geom_angle
_geom_angle_site_symmetry_1
_geom_angle_site_symmetry_3
_geom_angle_publ_flag
O1 Ni1 C21 96.1(3) . . ?
O1 Ni1 C22 116.7(3) . . ?
O1 Ni1 C23 154.9(3) . . ?
O1 Ni1 C24 144.6(3) . . ?
O1 Ni1 C25 108.9(2) . . ?
C1 Ni1 O1 92.08(19) . . ?
C1 Ni1 C21 170.6(3) . . ?
C1 Ni1 C22 134.6(3) . . ?
C1 Ni1 C23 107.6(2) . . ?
C1 Ni1 C24 111.2(3) . . ?
C1 Ni1 C25 143.5(3) . . ?
C21 Ni1 C22 36.6(4) . . ?
C21 Ni1 C25 36.4(3) . . ?
C22 Ni1 C25 61.3(4) . . ?
C23 Ni1 C21 63.3(3) . . ?
C23 Ni1 C22 38.2(3) . . ?
C23 Ni1 C24 40.6(3) . . ?
C23 Ni1 C25 63.6(3) . . ?
C24 Ni1 C21 64.0(3) . . ?
C24 Ni1 C22 65.1(3) . . ?
C24 Ni1 C25 38.0(3) . . ?
C4 O1 Ni1 128.9(3) . . ?
C1 N1 C2 111.9(4) . . ?
C1 N1 C5 125.8(4) . . ?
C2 N1 C5 122.3(4) . . ?
C1 N2 C3 111.5(4) . . ?
C1 N2 C6 123.7(4) . . ?
C3 N2 C6 124.0(4) . . ?
N1 C1 Ni1 121.7(4) . . ?
N1 C1 N2 103.8(4) . . ?
N2 C1 Ni1 134.4(4) . . ?
N1 C2 H2 127.2 . . ?
C3 C2 N1 105.7(5) . . ?
C3 C2 H2 127.2 . . ?
N2 C3 H3 126.4 . . ?
C2 C3 N2 107.1(5) . . ?
C2 C3 H3 126.4 . . ?
O1 C4 C5 118.6(5) . . ?
O2 C4 O1 122.9(5) . . ?
O2 C4 C5 118.5(5) . . ?
N1 C5 C4 112.6(4) . . ?
N1 C5 H5 106.8 . . ?
N1 C5 C31 112.7(5) . . ?
C4 C5 H5 106.8 . . ?
C31 C5 C4 110.8(4) . . ?
C31 C5 H5 106.8 . . ?
C7 C6 N2 118.3(5) . . ?
C7 C6 C11 121.5(5) . . ?
C11 C6 N2 120.3(5) . . ?
C6 C7 C8 118.7(6) . . ?
C6 C7 C12 121.6(6) . . ?
C8 C7 C12 119.7(6) . . ?
C7 C8 H8 119.5 . . ?
C9 C8 C7 121.0(7) . . ?
C9 C8 H8 119.5 . . ?
C8 C9 C13 120.2(8) . . ?
C10 C9 C8 118.9(6) . . ?
C10 C9 C13 120.9(8) . . ?
C9 C10 H10 118.6 . . ?
C9 C10 C11 122.8(6) . . ?
C11 C10 H10 118.6 . . ?
C6 C11 C14 120.8(5) . . ?
C10 C11 C6 116.9(6) . . ?
C10 C11 C14 122.3(6) . . ?
C7 C12 H12A 109.5 . . ?
C7 C12 H12B 109.5 . . ?
C7 C12 H12C 109.5 . . ?
H12A C12 H12B 109.5 . . ?
H12A C12 H12C 109.5 . . ?
H12B C12 H12C 109.5 . . ?
C9 C13 H13A 109.5 . . ?
C9 C13 H13B 109.5 . . ?
C9 C13 H13C 109.5 . . ?
H13A C13 H13B 109.5 . . ?
H13A C13 H13C 109.5 . . ?
H13B C13 H13C 109.5 . . ?
C11 C14 H14A 109.5 . . ?
C11 C14 H14B 109.5 . . ?
C11 C14 H14C 109.5 . . ?
H14A C14 H14B 109.5 . . ?
H14A C14 H14C 109.5 . . ?
H14B C14 H14C 109.5 . . ?
Ni1 C21 H21 120.4 . . ?
C22 C21 Ni1 73.0(4) . . ?
C22 C21 H21 124.8 . . ?
C25 C21 Ni1 73.4(5) . . ?
C25 C21 H21 124.8 . . ?
C25 C21 C22 110.3(8) . . ?
Ni1 C22 H22 126.5 . . ?
C21 C22 Ni1 70.4(4) . . ?
C21 C22 H22 126.0 . . ?
C21 C22 C23 108.1(8) . . ?
C23 C22 Ni1 68.6(4) . . ?
C23 C22 H22 126.0 . . ?
Ni1 C23 H23 121.7 . . ?
C22 C23 Ni1 73.2(4) . . ?
C22 C23 H23 126.4 . . ?
C22 C23 C24 107.2(7) . . ?
C24 C23 Ni1 70.5(3) . . ?
C24 C23 H23 126.4 . . ?
Ni1 C24 H24 122.1 . . ?
C23 C24 Ni1 68.9(3) . . ?
C23 C24 H24 128.2 . . ?
C25 C24 Ni1 72.7(4) . . ?
C25 C24 C23 103.5(7) . . ?
C25 C24 H24 128.2 . . ?
Ni1 C25 H25 127.4 . . ?
C21 C25 Ni1 70.2(4) . . ?
C21 C25 C24 110.4(7) . . ?
C21 C25 H25 124.8 . . ?
C24 C25 Ni1 69.2(4) . . ?
C24 C25 H25 124.8 . . ?
C32 C31 C5 127.7(11) . . ?
C32 C31 C36 103.7(17) . . ?
C36 C31 C5 127.7(14) . . ?
C32A C31 C5 122.1(8) . . ?
C32A C31 C36A 118.1(15) . . ?
C36A C31 C5 119.7(12) . . ?
C33 C34 H34 119.4 . . ?
C33 C34 C35 121(2) . . ?
C35 C34 H34 119.4 . . ?
C33A C34 H34A 120.0 . . ?
C35A C34 H34A 120.0 . . ?
C35A C34 C33A 119.9(14) . . ?
C31 C32 H32 117.2 . . ?
C31 C32 C33 126(3) . . ?
C33 C32 H32 117.2 . . ?
C34 C33 C32 123(4) . . ?
C34 C33 H33 118.6 . . ?
C32 C33 H33 118.6 . . ?
C34 C35 H35 124.9 . . ?
C36 C35 C34 110(3) . . ?
C36 C35 H35 124.9 . . ?
C31 C36 H36 112.4 . . ?
C35 C36 C31 135(3) . . ?
C35 C36 H36 112.4 . . ?
C31 C32A H32A 118.7 . . ?
C31 C32A C33A 122.5(14) . . ?
C33A C32A H32A 118.7 . . ?
C34 C33A H33A 121.7 . . ?
C32A C33A C34 116.6(18) . . ?
C32A C33A H33A 121.7 . . ?
C34 C35A H35A 118.2 . . ?
C34 C35A C36A 123.6(16) . . ?
C36A C35A H35A 118.2 . . ?
C31 C36A C35A 118.3(19) . . ?
C31 C36A H36A 120.8 . . ?
C35A C36A H36A 120.8 . . ?

loop_
_geom_bond_atom_site_label_1
_geom_bond_atom_site_label_2
_geom_bond_distance
_geom_bond_site_symmetry_2
_geom_bond_publ_flag
Ni1 O1 1.873(4) . ?
Ni1 C1 1.858(5) . ?
Ni1 C21 2.112(7) . ?
Ni1 C22 2.143(7) . ?
Ni1 C23 2.085(6) . ?
Ni1 C24 2.107(6) . ?
Ni1 C25 2.151(6) . ?
O1 C4 1.287(6) . ?
O2 C4 1.216(6) . ?
N1 C1 1.343(6) . ?
N1 C2 1.396(6) . ?
N1 C5 1.463(7) . ?
N2 C1 1.362(6) . ?
N2 C3 1.375(7) . ?
N2 C6 1.438(6) . ?
C2 H2 0.9500 . ?
C2 C3 1.346(8) . ?
C3 H3 0.9500 . ?
C4 C5 1.530(7) . ?
C5 H5 1.0000 . ?
C5 C31 1.528(9) . ?
C6 C7 1.392(8) . ?
C6 C11 1.396(8) . ?
C7 C8 1.393(9) . ?
C7 C12 1.509(9) . ?
C8 H8 0.9500 . ?
C8 C9 1.374(11) . ?
C9 C10 1.373(11) . ?
C9 C13 1.513(10) . ?
C10 H10 0.9500 . ?
C10 C11 1.392(9) . ?
C11 C14 1.501(9) . ?
C12 H12A 0.9800 . ?
C12 H12B 0.9800 . ?
C12 H12C 0.9800 . ?
C13 H13A 0.9800 . ?
C13 H13B 0.9800 . ?
C13 H13C 0.9800 . ?
C14 H14A 0.9800 . ?
C14 H14B 0.9800 . ?
C14 H14C 0.9800 . ?
C21 H21 0.9500 . ?
C21 C22 1.335(13) . ?
C21 C25 1.332(13) . ?
C22 H22 0.9500 . ?
C22 C23 1.385(11) . ?
C23 H23 0.9500 . ?
C23 C24 1.454(11) . ?
C24 H24 0.9500 . ?
C24 C25 1.388(11) . ?
C25 H25 0.9500 . ?
C31 C32 1.32(3) . ?
C31 C36 1.40(2) . ?
C31 C32A 1.359(17) . ?
C31 C36A 1.397(15) . ?
C34 H34 0.9500 . ?
C34 H34A 0.9500 . ?
C34 C33 1.19(4) . ?
C34 C35 1.41(5) . ?
C34 C33A 1.43(2) . ?
C34 C35A 1.27(2) . ?
C32 H32 0.9500 . ?
C32 C33 1.38(4) . ?
C33 H33 0.9500 . ?
C35 H35 0.9500 . ?
C35 C36 1.28(4) . ?
C36 H36 0.9500 . ?
C32A H32A 0.9500 . ?
C32A C33A 1.41(2) . ?
C33A H33A 0.9500 . ?
C35A H35A 0.9500 . ?
C35A C36A 1.41(3) . ?
C36A H36A 0.9500 . ?

loop_
_geom_torsion_atom_site_label_1
_geom_torsion_atom_site_label_2
_geom_torsion_atom_site_label_3
_geom_torsion_atom_site_label_4
_geom_torsion
_geom_torsion_site_symmetry_1
_geom_torsion_site_symmetry_2
_geom_torsion_site_symmetry_3
_geom_torsion_site_symmetry_4
_geom_torsion_publ_flag
Ni1 O1 C4 O2 179.0(4) . . . . ?
Ni1 O1 C4 C5 -0.7(7) . . . . ?
Ni1 C21 C22 C23 -58.5(5) . . . . ?
Ni1 C21 C25 C24 57.6(5) . . . . ?
Ni1 C22 C23 C24 -62.7(4) . . . . ?
Ni1 C23 C24 C25 -65.2(4) . . . . ?
Ni1 C24 C25 C21 -58.1(5) . . . . ?
O1 Ni1 C1 N1 -29.6(4) . . . . ?
O1 Ni1 C1 N2 147.3(5) . . . . ?
O1 C4 C5 N1 -37.5(7) . . . . ?
O1 C4 C5 C31 89.7(6) . . . . ?
O2 C4 C5 N1 142.8(5) . . . . ?
O2 C4 C5 C31 -89.9(7) . . . . ?
N1 C2 C3 N2 0.4(7) . . . . ?
N1 C5 C31 C32 77(2) . . . . ?
N1 C5 C31 C36 -115.6(14) . . . . ?
N1 C5 C31 C32A 34.4(16) . . . . ?
N1 C5 C31 C36A -146.6(12) . . . . ?
N2 C6 C7 C8 175.6(5) . . . . ?
N2 C6 C7 C12 -5.2(8) . . . . ?
N2 C6 C11 C10 -177.9(5) . . . . ?
N2 C6 C11 C14 1.5(8) . . . . ?
C1 Ni1 O1 C4 30.9(5) . . . . ?
C1 N1 C2 C3 -0.4(7) . . . . ?
C1 N1 C5 C4 38.6(8) . . . . ?
C1 N1 C5 C31 -87.7(6) . . . . ?
C1 N2 C3 C2 -0.4(7) . . . . ?
C1 N2 C6 C7 -72.7(7) . . . . ?
C1 N2 C6 C11 107.9(6) . . . . ?
C2 N1 C1 Ni1 177.9(4) . . . . ?
C2 N1 C1 N2 0.2(6) . . . . ?
C2 N1 C5 C4 -138.8(5) . . . . ?
C2 N1 C5 C31 95.0(6) . . . . ?
C3 N2 C1 Ni1 -177.2(5) . . . . ?
C3 N2 C1 N1 0.1(6) . . . . ?
C3 N2 C6 C7 96.0(6) . . . . ?
C3 N2 C6 C11 -83.5(7) . . . . ?
C4 C5 C31 C32 -50(2) . . . . ?
C4 C5 C31 C36 117.2(14) . . . . ?
C4 C5 C31 C32A -92.8(15) . . . . ?
C4 C5 C31 C36A 86.2(12) . . . . ?
C5 N1 C1 Ni1 0.3(7) . . . . ?
C5 N1 C1 N2 -177.4(5) . . . . ?
C5 N1 C2 C3 177.3(5) . . . . ?
C5 C31 C32 C33 179(2) . . . . ?
C5 C31 C36 C35 176(3) . . . . ?
C5 C31 C32A C33A 175.7(13) . . . . ?
C5 C31 C36A C35A -173.8(12) . . . . ?
C6 N2 C1 Ni1 -7.3(8) . . . . ?
C6 N2 C1 N1 170.0(5) . . . . ?
C6 N2 C3 C2 -170.2(5) . . . . ?
C6 C7 C8 C9 3.2(9) . . . . ?
C7 C6 C11 C10 2.6(8) . . . . ?
C7 C6 C11 C14 -178.0(6) . . . . ?
C7 C8 C9 C10 0.9(10) . . . . ?
C7 C8 C9 C13 179.9(7) . . . . ?
C8 C9 C10 C11 -3.4(10) . . . . ?
C9 C10 C11 C6 1.6(9) . . . . ?
C9 C10 C11 C14 -177.8(7) . . . . ?
C11 C6 C7 C8 -5.0(8) . . . . ?
C11 C6 C7 C12 174.3(5) . . . . ?
C12 C7 C8 C9 -176.1(6) . . . . ?
C13 C9 C10 C11 177.7(8) . . . . ?
C21 Ni1 O1 C4 -153.8(6) . . . . ?
C21 C22 C23 Ni1 59.6(5) . . . . ?
C21 C22 C23 C24 -3.1(8) . . . . ?
C22 Ni1 O1 C4 174.5(5) . . . . ?
C22 Ni1 C1 N1 -161.5(5) . . . . ?
C22 Ni1 C1 N2 15.4(7) . . . . ?
C22 C21 C25 Ni1 -64.2(5) . . . . ?
C22 C21 C25 C24 -6.6(9) . . . . ?
C22 C23 C24 Ni1 64.4(4) . . . . ?
C22 C23 C24 C25 -0.7(7) . . . . ?
C23 Ni1 O1 C4 173.4(6) . . . . ?
C23 Ni1 C1 N1 166.1(5) . . . . ?
C23 Ni1 C1 N2 -17.0(6) . . . . ?
C23 C24 C25 Ni1 62.4(4) . . . . ?
C23 C24 C25 C21 4.3(8) . . . . ?
C24 Ni1 O1 C4 -101.6(6) . . . . ?
C24 Ni1 C1 N1 123.1(5) . . . . ?
C24 Ni1 C1 N2 -60.0(6) . . . . ?
C25 Ni1 O1 C4 -118.8(5) . . . . ?
C25 Ni1 C1 N1 96.9(6) . . . . ?
C25 Ni1 C1 N2 -86.2(7) . . . . ?
C25 C21 C22 Ni1 64.4(6) . . . . ?
C25 C21 C22 C23 6.0(9) . . . . ?
C31 C32 C33 C34 -5(5) . . . . ?
C31 C32A C33A C34 4(3) . . . . ?
C34 C35 C36 C31 13(5) . . . . ?
C34 C35A C36A C31 -10(3) . . . . ?
C32 C31 C36 C35 -15(4) . . . . ?
C33 C34 C35 C36 -4(4) . . . . ?
C35 C34 C33 C32 2(4) . . . . ?
C36 C31 C32 C33 9(3) . . . . ?
C32A C31 C36A C35A 5.3(19) . . . . ?
C33A C34 C35A C36A 11(3) . . . . ?
C35A C34 C33A C32A -8(3) . . . . ?
C36A C31 C32A C33A -3(2) . . . . ?
